data_4511286
loop_
_publ_author_name
'Iwata, Kentaro'
'Kojima, Takashi'
'Ikeda, Yukihiro'

_publ_section_title
;
 Solid Form Selection of Highly Solvating TAK-441 Exhibiting
 Solvate-Trapping Polymorphism
;
_journal_issue 7
_journal_name_full 'Crystal Growth &amp; Design'
_journal_page_first 3335
_journal_paper_doi 10.1021/cg500240j
_journal_volume 14
_journal_year 2014
_chemical_formula_moiety 'C28 H31 F3 N4 O6'
_chemical_formula_sum 'C28 H31 F3 N4 O6'
_chemical_formula_weight 576.57
_space_group_IT_number 15
_symmetry_cell_setting monoclinic
_symmetry_Int_Tables_number 15
_symmetry_space_group_name_Hall '-C 2yc'
_symmetry_space_group_name_H-M 'C 1 2/c 1'
_atom_sites_solution_hydrogens geom
_atom_sites_solution_primary direct
_atom_sites_solution_secondary difmap
_cell_angle_alpha 90.0000
_cell_angle_beta 103.0755(10)
_cell_angle_gamma 90.0000
_cell_formula_units_Z 8
_cell_length_a 26.9301(5)
_cell_length_b 18.7690(4)
_cell_length_c 11.8275(3)
_cell_measurement_reflns_used 27269
_cell_measurement_temperature 298
_cell_measurement_theta_max 68.15
_cell_measurement_theta_min 3.37
_cell_volume 5823.2(2)
_computing_cell_refinement 'RAPID AUTO'
_computing_data_collection 'RAPID AUTO (Rigaku, ????)'
_computing_data_reduction 'RAPID AUTO'
_computing_molecular_graphics 'CrystalStructure 4.0'
_computing_publication_material 'CrystalStructure 4.0 (Rigaku, 2010)'
_computing_structure_refinement 'SHELXL97 (Sheldrick, 2008)'
_computing_structure_solution 'SHELXS97 (Sheldrick, 2008)'
_diffrn_ambient_temperature 298
_diffrn_detector_area_resol_mean 10.000
_diffrn_measured_fraction_theta_full 0.999
_diffrn_measured_fraction_theta_max 0.999
_diffrn_measurement_device_type 'Rigaku R-AXIS RAPID'
_diffrn_measurement_method \w
_diffrn_radiation_type 'Cu K\a'
_diffrn_radiation_wavelength 1.54187
_diffrn_reflns_av_R_equivalents 0.0468
_diffrn_reflns_limit_h_max 32
_diffrn_reflns_limit_h_min -32
_diffrn_reflns_limit_k_max 22
_diffrn_reflns_limit_k_min -22
_diffrn_reflns_limit_l_max 14
_diffrn_reflns_limit_l_min -14
_diffrn_reflns_number 33684
_diffrn_reflns_theta_full 68.17
_diffrn_reflns_theta_max 68.17
_diffrn_standards_number 0
_exptl_absorpt_coefficient_mu 0.901
_exptl_absorpt_correction_T_max 0.874
_exptl_absorpt_correction_T_min 0.714
_exptl_absorpt_correction_type multi-scan
_exptl_absorpt_process_details 'ABSCOR (Rigaku, 1995)'
_exptl_crystal_colour colorless
_exptl_crystal_density_diffrn 1.315
_exptl_crystal_density_method 'not measured'
_exptl_crystal_description platelet
_exptl_crystal_F_000 2416.00
_exptl_crystal_size_max 0.600
_exptl_crystal_size_mid 0.400
_exptl_crystal_size_min 0.150
_platon_squeeze_details
;
;
_refine_diff_density_max 0.440
_refine_diff_density_min -0.430
_refine_ls_extinction_method none
_refine_ls_goodness_of_fit_ref 1.101
_refine_ls_hydrogen_treatment constr
_refine_ls_number_parameters 399
_refine_ls_number_reflns 5338
_refine_ls_number_restraints 54
_refine_ls_R_factor_gt 0.0700
_refine_ls_shift/su_max 0.000
_refine_ls_structure_factor_coef Fsqd
_refine_ls_weighting_details 'w = 1/[\s^2^(Fo^2^)+(0.1315P)^2^+1.8619P] where P=(Fo^2^+2Fc^2^)/3'
_refine_ls_weighting_scheme calc
_refine_ls_wR_factor_ref 0.2160
_reflns_number_gt 4039
_reflns_number_total 5338
_reflns_threshold_expression F^2^>2.0\s(F^2^)
_cod_data_source_file cg500240j_si_002.cif
_cod_data_source_block TAK-441form_I_298K
_cod_depositor_comments 'Adding full bibliography for 4511286--4511293.cif.'
_cod_original_cell_volume 5823.24(19)
_cod_database_code 4511286

loop_
_symmetry_equiv_pos_site_id
_symmetry_equiv_pos_as_xyz
1 +X,+Y,+Z
2 -X,+Y,1/2-Z
3 -X,-Y,-Z
4 +X,-Y,1/2+Z
5 1/2+X,1/2+Y,+Z
6 1/2-X,1/2+Y,1/2-Z
7 1/2-X,1/2-Y,-Z
8 1/2+X,1/2-Y,1/2+Z

loop_
_atom_site_label
_atom_site_type_symbol
_atom_site_fract_x
_atom_site_fract_y
_atom_site_fract_z
_atom_site_U_iso_or_equiv
_atom_site_adp_type
_atom_site_occupancy
_atom_site_symmetry_multiplicity
_atom_site_calc_flag
_atom_site_refinement_flags
F26 F 0.4365(4) 0.3319(4) 0.3490(8) 0.163(3) Uiso 0.5000 8 d .
F27 F 0.5024(5) 0.2823(7) 0.4496(10) 0.167(4) Uiso 0.5000 8 d .
F28 F 0.4563(3) 0.2275(5) 0.3087(7) 0.146(3) Uiso 0.5000 8 d .
F42 F 0.4462(4) 0.2918(7) 0.3107(8) 0.178(3) Uiso 0.5000 8 d .
F43 F 0.4691(3) 0.1894(5) 0.3816(7) 0.164(3) Uiso 0.5000 8 d .
F44 F 0.4965(5) 0.2831(7) 0.4801(10) 0.175(4) Uiso 0.5000 8 d .
O8 O 0.36632(8) 0.27488(10) 0.90791(18) 0.0845(7) Uani 1.0 8 d .
O18 O 0.35179(8) 0.32727(10) 0.60214(18) 0.0831(6) Uani 1.0 8 d .
O23 O 0.37223(7) 0.22673(9) 0.39562(14) 0.0649(5) Uani 1.0 8 d .
O30 O 0.29114(7) 0.04040(10) 0.25924(16) 0.0720(5) Uani 1.0 8 d .
O39 O 0.48054(9) 0.08330(15) -0.1297(2) 0.1087(9) Uani 1.0 8 d .
O41 O 0.42815(15) 0.1342(3) -0.3310(3) 0.182(2) Uani 1.0 8 d .
N10 N 0.29701(9) 0.27643(10) 0.69942(17) 0.0636(6) Uani 1.0 8 d .
N19 N 0.28361(7) 0.10765(10) 0.47820(15) 0.0524(5) Uani 1.0 8 d .
N31 N 0.36444(8) 0.09955(13) 0.26632(19) 0.0721(6) Uani 1.0 8 d .
N38 N 0.41304(8) 0.08510(11) -0.04892(16) 0.0632(6) Uani 1.0 8 d .
C1 C 0.37009(11) 0.39880(14) 0.9383(3) 0.0717(7) Uani 1.0 8 d .
C2 C 0.40473(14) 0.3919(2) 1.0441(4) 0.1100(13) Uani 1.0 8 d .
C3 C 0.42438(19) 0.4519(3) 1.1068(5) 0.151(2) Uani 1.0 8 d .
C4 C 0.40891(18) 0.5180(3) 1.0637(6) 0.150(3) Uani 1.0 8 d .
C5 C 0.37422(17) 0.5256(2) 0.9629(5) 0.1183(14) Uani 1.0 8 d .
C6 C 0.35427(14) 0.46641(16) 0.9003(4) 0.0935(10) Uani 1.0 8 d .
C7 C 0.34983(10) 0.33271(13) 0.8759(2) 0.0632(6) Uani 1.0 8 d .
C9 C 0.32489(10) 0.27598(13) 0.6121(2) 0.0608(6) Uani 1.0 8 d .
C11 C 0.30556(12) 0.34024(13) 0.7719(3) 0.0733(8) Uani 1.0 8 d .
C12 C 0.26578(10) 0.22083(13) 0.71947(19) 0.0615(6) Uani 1.0 8 d .
C13 C 0.25916(9) 0.16272(13) 0.65050(19) 0.0587(6) Uani 1.0 8 d .
C14 C 0.28514(8) 0.15992(12) 0.55924(18) 0.0526(6) Uani 1.0 8 d .
C15 C 0.31826(9) 0.21344(12) 0.54196(18) 0.0540(6) Uani 1.0 8 d .
C16 C 0.23994(12) 0.22902(17) 0.8200(3) 0.0796(9) Uani 1.0 8 d .
C17 C 0.20805(14) 0.1669(3) 0.8399(3) 0.1019(11) Uani 1.0 8 d .
C20 C 0.25385(10) 0.04264(13) 0.4749(3) 0.0625(6) Uani 1.0 8 d .
C21 C 0.31757(8) 0.12615(11) 0.40878(18) 0.0518(5) Uani 1.0 8 d .
C22 C 0.33890(9) 0.19074(12) 0.44783(18) 0.0538(6) Uani 1.0 8 d .
C24 C 0.41841(12) 0.24961(19) 0.4706(3) 0.0856(9) Uani 1.0 8 d .
C25 C 0.45601(19) 0.2622(4) 0.4023(5) 0.1329(14) Uani 1.0 8 d .
C29 C 0.32261(9) 0.08458(12) 0.30609(18) 0.0542(6) Uani 1.0 8 d .
C32 C 0.37292(9) 0.07311(14) 0.1564(2) 0.0622(6) Uani 1.0 8 d .
C33 C 0.42929(10) 0.06579(19) 0.1614(3) 0.0788(9) Uani 1.0 8 d .
C34 C 0.43820(12) 0.03928(17) 0.0470(3) 0.0807(9) Uani 1.0 8 d .
C35 C 0.34908(10) 0.12199(14) 0.0572(3) 0.0658(7) Uani 1.0 8 d .
C36 C 0.35886(10) 0.09652(15) -0.0572(3) 0.0684(7) Uani 1.0 8 d .
C37 C 0.43637(11) 0.10020(15) -0.1335(3) 0.0741(8) Uani 1.0 8 d .
C40 C 0.40656(16) 0.1371(3) -0.2407(3) 0.1111(14) Uani 1.0 8 d .
H2 H 0.4148 0.3468 1.0730 0.1320 Uiso 1.0 8 calc R
H3 H 0.4478 0.4473 1.1774 0.1812 Uiso 1.0 8 calc R
H4 H 0.4226 0.5583 1.1048 0.1797 Uiso 1.0 8 calc R
H5 H 0.3637 0.5709 0.9355 0.1420 Uiso 1.0 8 calc R
H6 H 0.3298 0.4720 0.8314 0.1122 Uiso 1.0 8 calc R
H11A H 0.2749 0.3507 0.7987 0.0879 Uiso 1.0 8 calc R
H11B H 0.3120 0.3802 0.7252 0.0879 Uiso 1.0 8 calc R
H13 H 0.2381 0.1256 0.6626 0.0704 Uiso 1.0 8 calc R
H16A H 0.2660 0.2372 0.8902 0.0955 Uiso 1.0 8 calc R
H16B H 0.2184 0.2710 0.8065 0.0955 Uiso 1.0 8 calc R
H17A H 0.1811 0.1596 0.7723 0.1222 Uiso 1.0 8 calc R
H17B H 0.1937 0.1764 0.9056 0.1222 Uiso 1.0 8 calc R
H17C H 0.2289 0.1250 0.8544 0.1222 Uiso 1.0 8 calc R
H20A H 0.2554 0.0159 0.4066 0.0750 Uiso 1.0 8 calc R
H20B H 0.2190 0.0546 0.4733 0.0750 Uiso 1.0 8 calc R
H20C H 0.2675 0.0146 0.5426 0.0750 Uiso 1.0 8 calc R
H24A H 0.4307 0.2134 0.5288 0.1028 Uiso 1.0 8 calc R
H24B H 0.4126 0.2931 0.5100 0.1028 Uiso 1.0 8 calc R
H31 H 0.3875 0.1262 0.3081 0.0865 Uiso 1.0 8 calc R
H32 H 0.3571 0.0260 0.1416 0.0746 Uiso 1.0 8 calc R
H33A H 0.4458 0.1117 0.1796 0.0945 Uiso 1.0 8 calc R
H33B H 0.4443 0.0327 0.2226 0.0945 Uiso 1.0 8 calc R
H34A H 0.4745 0.0381 0.0505 0.0969 Uiso 1.0 8 calc R
H34B H 0.4252 -0.0089 0.0333 0.0969 Uiso 1.0 8 calc R
H35A H 0.3629 0.1696 0.0733 0.0790 Uiso 1.0 8 calc R
H35B H 0.3126 0.1245 0.0514 0.0790 Uiso 1.0 8 calc R
H36A H 0.3406 0.0523 -0.0795 0.0820 Uiso 1.0 8 calc R
H36B H 0.3462 0.1316 -0.1169 0.0820 Uiso 1.0 8 calc R
H40A H 0.3730 0.1156 -0.2625 0.1334 Uiso 1.0 8 calc R
H40B H 0.4021 0.1867 -0.2221 0.1334 Uiso 1.0 8 calc R
H41 H 0.4553 0.1128 -0.3126 0.2184 Uiso 1.0 8 calc R

loop_
_atom_site_aniso_label
_atom_site_aniso_U_11
_atom_site_aniso_U_22
_atom_site_aniso_U_33
_atom_site_aniso_U_12
_atom_site_aniso_U_13
_atom_site_aniso_U_23
O8 0.1011(15) 0.0626(11) 0.0805(13) 0.0183(10) 0.0013(11) 0.0001(9)
O18 0.1074(16) 0.0603(11) 0.0841(13) -0.0106(11) 0.0265(12) -0.0056(9)
O23 0.0714(11) 0.0718(11) 0.0563(9) -0.0076(8) 0.0244(8) 0.0073(8)
O30 0.0778(12) 0.0776(12) 0.0683(11) -0.0101(10) 0.0325(9) -0.0172(9)
O39 0.0992(16) 0.151(3) 0.0945(15) 0.0579(15) 0.0618(13) 0.0526(15)
O41 0.188(4) 0.285(5) 0.0991(19) 0.151(4) 0.087(2) 0.096(3)
N10 0.0816(14) 0.0599(12) 0.0495(10) 0.0168(10) 0.0152(10) -0.0030(9)
N19 0.0577(11) 0.0561(11) 0.0473(10) 0.0033(8) 0.0199(8) 0.0005(8)
N31 0.0647(13) 0.0969(17) 0.0624(12) -0.0073(11) 0.0306(10) -0.0176(11)
N38 0.0707(13) 0.0709(13) 0.0545(11) 0.0224(10) 0.0280(10) 0.0100(9)
C1 0.0691(16) 0.0663(16) 0.0817(18) 0.0081(12) 0.0211(13) -0.0118(13)
C2 0.100(3) 0.089(3) 0.126(3) 0.0071(19) -0.007(3) -0.020(2)
C3 0.136(4) 0.123(4) 0.161(5) 0.005(3) -0.035(4) -0.046(4)
C4 0.123(4) 0.093(3) 0.211(6) -0.003(3) -0.009(4) -0.056(4)
C5 0.113(3) 0.071(2) 0.162(4) 0.001(2) 0.013(3) -0.024(3)
C6 0.101(3) 0.0678(18) 0.109(3) 0.0092(16) 0.0185(19) -0.0093(17)
C7 0.0744(16) 0.0595(14) 0.0592(13) 0.0130(12) 0.0225(12) -0.0027(11)
C9 0.0732(16) 0.0577(13) 0.0514(12) 0.0077(12) 0.0140(11) 0.0015(10)
C11 0.097(2) 0.0612(15) 0.0592(14) 0.0241(14) 0.0134(13) -0.0084(11)
C12 0.0692(15) 0.0716(15) 0.0457(12) 0.0204(12) 0.0172(11) 0.0029(11)
C13 0.0622(14) 0.0684(14) 0.0492(12) 0.0101(11) 0.0205(10) 0.0041(10)
C14 0.0558(13) 0.0578(12) 0.0463(11) 0.0110(10) 0.0160(9) 0.0028(9)
C15 0.0613(13) 0.0551(12) 0.0473(11) 0.0064(10) 0.0159(10) 0.0036(9)
C16 0.089(2) 0.101(3) 0.0538(14) 0.0268(17) 0.0279(14) -0.0026(14)
C17 0.101(3) 0.146(4) 0.0730(19) 0.001(3) 0.0508(18) -0.0052(19)
C20 0.0692(15) 0.0637(14) 0.0605(14) -0.0032(12) 0.0268(12) 0.0007(11)
C21 0.0563(12) 0.0568(12) 0.0458(11) 0.0059(10) 0.0186(9) 0.0044(9)
C22 0.0589(13) 0.0590(12) 0.0467(11) 0.0035(10) 0.0185(9) 0.0060(10)
C24 0.0775(19) 0.105(3) 0.0771(19) -0.0264(17) 0.0224(15) 0.0018(16)
C25 0.109(3) 0.171(4) 0.135(3) -0.054(3) 0.061(3) -0.016(3)
C29 0.0563(13) 0.0602(13) 0.0486(11) 0.0104(11) 0.0171(10) 0.0036(10)
C32 0.0683(15) 0.0688(14) 0.0570(13) 0.0049(12) 0.0301(11) -0.0044(11)
C33 0.0707(16) 0.115(3) 0.0575(15) 0.0294(16) 0.0281(12) 0.0202(15)
C34 0.0882(19) 0.099(2) 0.0661(16) 0.0423(16) 0.0397(14) 0.0261(14)
C35 0.0619(14) 0.0716(15) 0.0690(15) 0.0121(12) 0.0255(12) -0.0039(12)
C36 0.0648(15) 0.0817(17) 0.0611(14) 0.0105(13) 0.0192(12) -0.0003(12)
C37 0.0875(19) 0.0825(17) 0.0633(15) 0.0367(15) 0.0404(14) 0.0165(13)
C40 0.139(3) 0.138(3) 0.0724(19) 0.080(3) 0.057(2) 0.0425(19)

loop_
_atom_type_symbol
_atom_type_description
_atom_type_scat_dispersion_real
_atom_type_scat_dispersion_imag
_atom_type_scat_source
C C 0.0181 0.0091
;
International Tables for Crystallography
(1992, Vol. C, Tables 4.2.6.8 and 6.1.1.4)
;
H H 0.0000 0.0000
;
International Tables for Crystallography
(1992, Vol. C, Table 6.1.1.4)
;
F F 0.0727 0.0534
;
International Tables for Crystallography
(1992, Vol. C, Tables 4.2.6.8 and 6.1.1.4)
;
N N 0.0311 0.0180
;
International Tables for Crystallography
(1992, Vol. C, Tables 4.2.6.8 and 6.1.1.4)
;
O O 0.0492 0.0322
;
International Tables for Crystallography
(1992, Vol. C, Tables 4.2.6.8 and 6.1.1.4)
;

loop_
_geom_angle_atom_site_label_1
_geom_angle_atom_site_label_2
_geom_angle_atom_site_label_3
_geom_angle
_geom_angle_publ_flag
C22 O23 C24 115.8(2) yes
C9 N10 C11 113.3(3) yes
C9 N10 C12 124.3(2) yes
C11 N10 C12 122.4(3) yes
C14 N19 C20 123.4(2) yes
C14 N19 C21 108.22(18) yes
C20 N19 C21 128.3(2) yes
C29 N31 C32 123.6(2) yes
C34 N38 C36 114.9(3) yes
C34 N38 C37 119.7(3) yes
C36 N38 C37 123.8(2) yes
C2 C1 C6 118.3(3) yes
C2 C1 C7 117.9(3) yes
C6 C1 C7 123.7(3) yes
C1 C2 C3 120.3(4) yes
C2 C3 C4 119.3(5) yes
C3 C4 C5 121.2(5) yes
C4 C5 C6 120.0(4) yes
C1 C6 C5 120.9(4) yes
O8 C7 C1 122.1(3) yes
O8 C7 C11 120.5(3) yes
C1 C7 C11 117.4(2) yes
O18 C9 N10 119.4(3) yes
O18 C9 C15 126.1(3) yes
N10 C9 C15 114.5(3) yes
N10 C11 C7 113.0(2) yes
N10 C12 C13 120.3(3) yes
N10 C12 C16 117.4(3) yes
C13 C12 C16 122.3(3) yes
C12 C13 C14 118.1(3) yes
N19 C14 C13 128.4(2) yes
N19 C14 C15 109.6(2) yes
C13 C14 C15 122.0(2) yes
C9 C15 C14 120.7(3) yes
C9 C15 C22 133.2(3) yes
C14 C15 C22 106.1(2) yes
C12 C16 C17 115.2(3) yes
N19 C21 C22 107.4(2) yes
N19 C21 C29 122.96(19) yes
C22 C21 C29 129.3(3) yes
O23 C22 C15 128.0(2) yes
O23 C22 C21 123.2(2) yes
C15 C22 C21 108.7(3) yes
O23 C24 C25 108.9(3) yes
F26 C25 F27 98.0(8) yes
F26 C25 F28 98.6(7) yes
F26 C25 C24 98.8(6) yes
F27 C25 F28 109.0(8) yes
F27 C25 C24 122.0(7) yes
F28 C25 C24 122.6(6) yes
F42 C25 F43 107.4(8) yes
F42 C25 F44 118.3(9) yes
F42 C25 C24 122.9(7) yes
F43 C25 F44 101.9(7) yes
F43 C25 C24 99.7(6) yes
F44 C25 C24 103.4(7) yes
O30 C29 N31 122.1(3) yes
O30 C29 C21 123.2(3) yes
N31 C29 C21 114.7(2) yes
N31 C32 C33 110.78(19) yes
N31 C32 C35 111.1(3) yes
C33 C32 C35 109.4(3) yes
C32 C33 C34 110.9(2) yes
N38 C34 C33 111.2(3) yes
C32 C35 C36 111.9(3) yes
N38 C36 C35 111.1(2) yes
O39 C37 N38 122.7(3) yes
O39 C37 C40 118.6(3) yes
N38 C37 C40 118.7(3) yes
O41 C40 C37 114.3(4) yes
C40 O41 H41 109.476 no
C29 N31 H31 118.190 no
C32 N31 H31 118.192 no
C1 C2 H2 119.851 no
C3 C2 H2 119.832 no
C2 C3 H3 120.364 no
C4 C3 H3 120.350 no
C3 C4 H4 119.410 no
C5 C4 H4 119.401 no
C4 C5 H5 120.026 no
C6 C5 H5 120.018 no
C1 C6 H6 119.570 no
C5 C6 H6 119.569 no
N10 C11 H11A 108.976 no
N10 C11 H11B 108.978 no
C7 C11 H11A 108.980 no
C7 C11 H11B 108.970 no
H11A C11 H11B 107.788 no
C12 C13 H13 120.952 no
C14 C13 H13 120.948 no
C12 C16 H16A 108.482 no
C12 C16 H16B 108.478 no
C17 C16 H16A 108.466 no
C17 C16 H16B 108.453 no
H16A C16 H16B 107.509 no
C16 C17 H17A 109.467 no
C16 C17 H17B 109.472 no
C16 C17 H17C 109.457 no
H17A C17 H17B 109.481 no
H17A C17 H17C 109.480 no
H17B C17 H17C 109.470 no
N19 C20 H20A 109.460 no
N19 C20 H20B 109.480 no
N19 C20 H20C 109.473 no
H20A C20 H20B 109.475 no
H20A C20 H20C 109.462 no
H20B C20 H20C 109.478 no
O23 C24 H24A 109.892 no
O23 C24 H24B 109.893 no
C25 C24 H24A 109.911 no
C25 C24 H24B 109.910 no
H24A C24 H24B 108.304 no
N31 C32 H32 108.491 no
C33 C32 H32 108.498 no
C35 C32 H32 108.503 no
C32 C33 H33A 109.464 no
C32 C33 H33B 109.473 no
C34 C33 H33A 109.465 no
C34 C33 H33B 109.462 no
H33A C33 H33B 108.046 no
N38 C34 H34A 109.382 no
N38 C34 H34B 109.392 no
C33 C34 H34A 109.392 no
C33 C34 H34B 109.400 no
H34A C34 H34B 108.014 no
C32 C35 H35A 109.240 no
C32 C35 H35B 109.237 no
C36 C35 H35A 109.238 no
C36 C35 H35B 109.239 no
H35A C35 H35B 107.919 no
N38 C36 H36A 109.393 no
N38 C36 H36B 109.413 no
C35 C36 H36A 109.414 no
C35 C36 H36B 109.416 no
H36A C36 H36B 108.012 no
O41 C40 H40A 108.689 no
O41 C40 H40B 108.687 no
C37 C40 H40A 108.684 no
C37 C40 H40B 108.689 no
H40A C40 H40B 107.606 no

loop_
_geom_bond_atom_site_label_1
_geom_bond_atom_site_label_2
_geom_bond_distance
_geom_bond_publ_flag
F26 C25 1.496(10) yes
F27 C25 1.304(13) yes
F28 C25 1.285(11) yes
F42 C25 1.192(12) yes
F43 C25 1.444(11) yes
F44 C25 1.317(13) yes
O8 C7 1.201(3) yes
O18 C9 1.226(4) yes
O23 C22 1.376(4) yes
O23 C24 1.421(4) yes
O30 C29 1.225(3) yes
O39 C37 1.222(4) yes
O41 C40 1.328(6) yes
N10 C9 1.408(4) yes
N10 C11 1.460(4) yes
N10 C12 1.394(4) yes
N19 C14 1.366(3) yes
N19 C20 1.456(4) yes
N19 C21 1.404(3) yes
N31 C29 1.345(4) yes
N31 C32 1.457(4) yes
N38 C34 1.462(4) yes
N38 C36 1.456(4) yes
N38 C37 1.327(4) yes
C1 C2 1.387(5) yes
C1 C6 1.381(4) yes
C1 C7 1.483(4) yes
C2 C3 1.386(7) yes
C3 C4 1.370(7) yes
C4 C5 1.346(7) yes
C5 C6 1.376(6) yes
C7 C11 1.514(4) yes
C9 C15 1.425(4) yes
C12 C13 1.349(4) yes
C12 C16 1.515(5) yes
C13 C14 1.414(4) yes
C14 C15 1.389(4) yes
C15 C22 1.418(4) yes
C16 C17 1.498(6) yes
C21 C22 1.376(3) yes
C21 C29 1.475(4) yes
C24 C25 1.450(7) yes
C32 C33 1.512(4) yes
C32 C35 1.513(4) yes
C33 C34 1.511(5) yes
C35 C36 1.514(4) yes
C37 C40 1.507(5) yes
O41 H41 0.820 no
N31 H31 0.860 no
C2 H2 0.930 no
C3 H3 0.930 no
C4 H4 0.930 no
C5 H5 0.930 no
C6 H6 0.930 no
C11 H11A 0.970 no
C11 H11B 0.970 no
C13 H13 0.930 no
C16 H16A 0.970 no
C16 H16B 0.970 no
C17 H17A 0.960 no
C17 H17B 0.960 no
C17 H17C 0.960 no
C20 H20A 0.960 no
C20 H20B 0.960 no
C20 H20C 0.960 no
C24 H24A 0.970 no
C24 H24B 0.970 no
C32 H32 0.980 no
C33 H33A 0.970 no
C33 H33B 0.970 no
C34 H34A 0.970 no
C34 H34B 0.970 no
C35 H35A 0.970 no
C35 H35B 0.970 no
C36 H36A 0.970 no
C36 H36B 0.970 no
C40 H40A 0.970 no
C40 H40B 0.970 no

loop_
_geom_contact_atom_site_label_1
_geom_contact_atom_site_label_2
_geom_contact_distance
_geom_contact_publ_flag
_geom_contact_site_symmetry_2
F26 O23 2.761(9) no .
F27 O23 3.573(13) no .
F28 O23 2.689(9) no .
F28 N31 3.402(9) no .
F28 C33 3.493(10) no .
F42 O23 2.715(11) no .
F43 O23 2.741(7) no .
F43 N31 3.302(7) no .
F43 C33 3.471(9) no .
F44 O23 3.435(13) no .
O8 N10 2.735(3) no .
O8 C2 2.781(5) no .
O8 C9 3.423(3) no .
O8 C12 3.255(3) no .
O8 C16 3.436(4) no .
O18 O23 3.231(3) no .
O18 C7 3.252(4) no .
O18 C11 2.602(4) no .
O18 C12 3.569(4) no .
O18 C14 3.596(3) no .
O18 C22 3.120(3) no .
O18 C24 3.005(5) no .
O23 N19 3.564(3) no .
O23 N31 2.817(3) no .
O23 C9 3.242(4) no .
O23 C14 3.588(3) no .
O23 C29 3.063(3) no .
O30 N19 2.929(3) no .
O30 C20 2.946(4) no .
O30 C32 2.814(4) no .
O30 C35 3.489(4) no .
O39 O41 2.656(4) no .
O39 C34 2.726(5) no .
O39 C36 3.578(4) no .
O41 N38 3.572(4) no .
N10 C14 2.719(3) no .
N19 C9 3.596(3) no .
N31 C22 2.946(4) no .
N38 C32 2.882(4) no .
C1 C4 2.756(6) no .
C2 C5 2.746(6) no .
C3 C6 2.742(6) no .
C6 C11 2.955(4) no .
C7 C9 3.221(4) no .
C7 C12 3.326(4) no .
C7 C16 3.478(4) no .
C9 C13 2.867(4) no .
C9 C24 3.361(5) no .
C11 C16 2.874(5) no .
C12 C15 2.787(4) no .
C13 C17 2.883(5) no .
C13 C20 3.046(4) no .
C15 C24 3.079(5) no .
C20 C29 3.116(4) no .
C21 C24 3.519(4) no .
C22 C25 3.578(7) no .
C29 C35 3.258(4) no .
C33 C36 2.898(4) no .
C33 C37 3.594(4) no .
C34 C35 2.884(5) no .
C36 C40 2.863(5) no .
F26 C5 3.577(10) no 4_564
F27 O8 3.559(12) no 2_656
F27 C2 3.227(14) no 2_656
F28 F28 2.992(12) no 2_655
F42 F42 3.513(15) no 2_655
F43 O39 3.552(9) no 2_655
F44 C2 3.417(14) no 2_656
O8 F27 3.559(12) no 2_656
O8 C35 3.455(4) no 1_556
O8 C36 3.384(4) no 1_556
O8 C40 3.437(5) no 1_556
O18 C4 3.365(6) no 4_564
O18 C5 3.339(5) no 4_564
O23 C16 3.582(4) no 7_556
O30 C11 3.392(4) no 7_556
O30 C36 3.585(4) no 4_555
O39 F43 3.552(9) no 2_655
O39 O39 3.248(4) no 2_654
O39 O41 2.774(5) no 2_654
O39 C34 3.173(4) no 3_655
O41 O39 2.774(5) no 2_654
O41 C15 3.349(5) no 1_554
O41 C22 3.302(4) no 1_554
O41 C24 3.160(6) no 1_554
O41 C34 3.597(6) no 4_554
N10 N19 3.435(3) no 7_556
N10 C14 3.552(3) no 7_556
N10 C21 3.566(3) no 7_556
N19 N10 3.435(3) no 7_556
N19 C11 3.501(3) no 7_556
C2 F27 3.227(14) no 2_656
C2 F44 3.417(14) no 2_656
C4 O18 3.365(6) no 4_565
C5 F26 3.577(10) no 4_565
C5 O18 3.339(5) no 4_565
C9 C13 3.593(3) no 7_556
C9 C14 3.408(3) no 7_556
C9 C40 3.596(5) no 1_556
C11 O30 3.392(4) no 7_556
C11 N19 3.501(3) no 7_556
C11 C21 3.571(4) no 7_556
C12 C22 3.478(4) no 7_556
C13 C9 3.593(3) no 7_556
C13 C15 3.575(3) no 7_556
C14 N10 3.552(3) no 7_556
C14 C9 3.408(3) no 7_556
C15 O41 3.349(5) no 1_556
C15 C13 3.575(3) no 7_556
C15 C40 3.399(4) no 1_556
C16 O23 3.582(4) no 7_556
C21 N10 3.566(3) no 7_556
C21 C11 3.571(4) no 7_556
C22 O41 3.302(4) no 1_556
C22 C12 3.478(4) no 7_556
C24 O41 3.160(6) no 1_556
C34 O39 3.173(4) no 3_655
C34 O41 3.597(6) no 4_555
C35 O8 3.455(4) no 1_554
C36 O8 3.384(4) no 1_554
C36 O30 3.585(4) no 4_554
C40 O8 3.437(5) no 1_554
C40 C9 3.596(5) no 1_554
C40 C15 3.399(4) no 1_554
F26 H24A 3.1046 no .
F26 H24B 2.2637 no .
F27 H24A 2.6636 no .
F27 H24B 2.6797 no .
F28 H24A 2.8521 no .
F28 H24B 3.1365 no .
F28 H31 2.6540 no .
F28 H33A 2.6353 no .
F28 H35A 3.4762 no .
F42 H24A 3.0785 no .
F42 H24B 2.7098 no .
F42 H31 3.4840 no .
F43 H24A 2.2619 no .
F43 H24B 3.0743 no .
F43 H31 2.4754 no .
F43 H33A 2.7483 no .
F43 H33B 3.4733 no .
F44 H24A 2.3761 no .
F44 H24B 2.3725 no .
O8 H2 2.4877 no .
O8 H11A 2.8841 no .
O8 H11B 3.0474 no .
O8 H16A 2.7558 no .
O18 H11A 3.4737 no .
O18 H11B 2.2265 no .
O18 H24A 3.2657 no .
O18 H24B 2.2552 no .
O23 H31 2.2342 no .
O30 H20A 2.2220 no .
O30 H20B 3.5320 no .
O30 H20C 3.5833 no .
O30 H31 2.9961 no .
O30 H32 2.5062 no .
O30 H35B 3.0840 no .
O39 H34A 2.3331 no .
O39 H34B 3.1988 no .
O39 H40A 3.0279 no .
O39 H40B 2.8948 no .
O39 H41 2.1872 no .
N10 H13 3.2263 no .
N10 H16A 2.6810 no .
N10 H16B 2.7026 no .
N19 H13 2.7537 no .
N31 H33A 2.6304 no .
N31 H33B 2.6408 no .
N31 H35A 2.6263 no .
N31 H35B 2.6503 no .
N38 H32 3.1805 no .
N38 H33A 2.6930 no .
N38 H33B 3.2812 no .
N38 H35A 2.7037 no .
N38 H35B 3.2741 no .
N38 H40A 2.5771 no .
N38 H40B 2.7650 no .
N38 H41 3.5916 no .
C1 H3 3.2454 no .
C1 H5 3.2343 no .
C1 H11A 2.8634 no .
C1 H11B 2.6713 no .
C2 H4 3.2168 no .
C2 H6 3.2184 no .
C3 H5 3.2035 no .
C4 H2 3.2171 no .
C4 H6 3.1909 no .
C5 H3 3.2020 no .
C6 H2 3.2192 no .
C6 H4 3.1943 no .
C6 H11A 3.0933 no .
C6 H11B 2.6710 no .
C7 H2 2.5927 no .
C7 H6 2.6966 no .
C7 H16A 2.9188 no .
C9 H11A 3.1617 no .
C9 H11B 2.4383 no .
C9 H24A 3.4255 no .
C9 H24B 2.9030 no .
C11 H6 2.6132 no .
C11 H16A 2.7413 no .
C11 H16B 2.7919 no .
C12 H11A 2.6030 no .
C12 H11B 3.2349 no .
C12 H17A 2.7494 no .
C12 H17B 3.3534 no .
C12 H17C 2.7364 no .
C13 H16A 3.1286 no .
C13 H16B 3.1074 no .
C13 H17A 2.8053 no .
C13 H17C 2.8056 no .
C13 H20B 2.9415 no .
C13 H20C 3.0890 no .
C14 H20A 3.2492 no .
C14 H20B 2.6999 no .
C14 H20C 2.7688 no .
C15 H13 3.2878 no .
C15 H24A 3.0660 no .
C15 H24B 3.0435 no .
C16 H11A 2.5043 no .
C16 H13 2.6819 no .
C17 H13 2.5334 no .
C20 H13 2.8212 no .
C21 H20A 2.6592 no .
C21 H20B 3.2158 no .
C21 H20C 3.1108 no .
C21 H24A 3.4665 no .
C21 H31 2.4443 no .
C22 H24A 2.4766 no .
C22 H24B 2.7399 no .
C22 H31 2.6243 no .
C24 H31 3.0049 no .
C25 H31 3.1985 no .
C29 H20A 2.7072 no .
C29 H32 2.5832 no .
C29 H35A 3.5573 no .
C29 H35B 3.0564 no .
C32 H34A 3.3224 no .
C32 H34B 2.7199 no .
C32 H36A 2.7563 no .
C32 H36B 3.3354 no .
C33 H31 2.5395 no .
C33 H35A 2.6895 no .
C33 H35B 3.3060 no .
C33 H36A 3.2880 no .
C34 H32 2.6815 no .
C34 H35A 3.2364 no .
C34 H36A 2.7261 no .
C34 H36B 3.2764 no .
C35 H31 2.9136 no .
C35 H33A 2.6848 no .
C35 H33B 3.3081 no .
C35 H34B 3.2524 no .
C36 H32 2.7085 no .
C36 H33A 3.2309 no .
C36 H34A 3.2759 no .
C36 H34B 2.7178 no .
C36 H40A 2.5664 no .
C36 H40B 3.0082 no .
C37 H34A 2.4774 no .
C37 H34B 2.9058 no .
C37 H36A 2.9353 no .
C37 H36B 2.5504 no .
C37 H41 2.3007 no .
C40 H36A 3.2948 no .
C40 H36B 2.4241 no .
H2 H3 2.3184 no .
H3 H4 2.2968 no .
H4 H5 2.2677 no .
H5 H6 2.2997 no .
H6 H11A 2.6945 no .
H6 H11B 2.1221 no .
H11A H16A 2.4263 no .
H11A H16B 2.1489 no .
H11B H16B 3.5455 no .
H13 H16A 3.3584 no .
H13 H16B 3.3223 no .
H13 H17A 2.3126 no .
H13 H17B 3.4860 no .
H13 H17C 2.3368 no .
H13 H20B 2.5559 no .
H13 H20C 2.7373 no .
H16A H17A 2.8010 no .
H16A H17B 2.2983 no .
H16A H17C 2.3277 no .
H16B H17A 2.3172 no .
H16B H17B 2.3085 no .
H16B H17C 2.8012 no .
H24A H31 3.0777 no .
H31 H32 2.7118 no .
H31 H33A 2.4355 no .
H31 H33B 2.6738 no .
H31 H35A 2.8246 no .
H31 H35B 3.2422 no .
H32 H33A 2.8293 no .
H32 H33B 2.3313 no .
H32 H34A 3.5717 no .
H32 H34B 2.5487 no .
H32 H35A 2.8278 no .
H32 H35B 2.3260 no .
H32 H36A 2.5991 no .
H33A H34A 2.3170 no .
H33A H34B 2.8258 no .
H33A H35A 2.5443 no .
H33A H35B 3.5718 no .
H33B H34A 2.3586 no .
H33B H34B 2.3163 no .
H33B H35A 3.5740 no .
H34A H36A 3.5973 no .
H34B H36A 2.6303 no .
H34B H36B 3.5963 no .
H35A H36A 2.8247 no .
H35A H36B 2.3055 no .
H35B H36A 2.3071 no .
H35B H36B 2.3687 no .
H36A H40A 2.7773 no .
H36B H40A 2.0347 no .
H36B H40B 2.3942 no .
H40A H41 2.4218 no .
H40B H41 2.4119 no .
F26 H2 3.1960 no 1_554
F26 H3 3.0307 no 1_554
F26 H5 3.0198 no 4_564
F26 H17A 3.1706 no 7_556
F27 H2 2.6041 no 2_656
F28 H2 3.5526 no 1_554
F28 H33A 3.3974 no 2_655
F42 H2 2.9346 no 1_554
F42 H3 3.3227 no 1_554
F42 H17A 3.4685 no 7_556
F43 H33A 2.9437 no 2_655
F43 H34A 3.2345 no 2_655
F44 H2 2.8652 no 2_656
O8 H17B 3.1508 no 7_557
O8 H35A 2.7970 no 1_556
O8 H36B 2.7456 no 1_556
O8 H40B 2.5891 no 1_556
O18 H4 2.8676 no 4_564
O18 H5 2.8154 no 4_564
O18 H20B 2.9289 no 7_556
O18 H40B 3.4414 no 1_556
O23 H16B 3.0063 no 7_556
O23 H17A 3.0452 no 7_556
O30 H6 3.1989 no 7_556
O30 H11A 2.6939 no 7_556
O30 H11B 3.1944 no 7_556
O30 H13 3.5088 no 4_554
O30 H20C 2.7009 no 4_554
O30 H36A 2.7002 no 4_555
O39 H24A 3.4375 no 2_655
O39 H33B 3.3238 no 3_655
O39 H33B 2.8236 no 4_554
O39 H34A 2.6501 no 3_655
O39 H34B 2.8958 no 3_655
O39 H41 2.0712 no 2_654
O41 H24A 2.2398 no 1_554
O41 H24B 3.4993 no 1_554
O41 H32 3.5397 no 4_554
O41 H33B 3.2065 no 4_554
O41 H34B 2.8386 no 4_554
O41 H41 3.2376 no 2_654
N10 H36B 3.5432 no 1_556
N10 H40B 3.2430 no 1_556
N19 H11A 3.3888 no 7_556
N19 H11B 3.1094 no 7_556
N19 H32 3.4947 no 4_555
N19 H36A 3.5085 no 4_555
N19 H40A 3.4467 no 1_556
N31 H16B 3.2792 no 7_556
N31 H36A 3.5208 no 4_555
C1 H17B 3.1283 no 7_557
C2 H17B 3.1204 no 7_557
C4 H20B 3.4431 no 6_556
C5 H13 3.5837 no 6_556
C5 H20B 2.8341 no 6_556
C5 H24B 3.5632 no 4_565
C6 H20B 3.1955 no 6_556
C7 H17B 3.0744 no 7_557
C7 H40B 3.4022 no 1_556
C9 H20B 3.4624 no 7_556
C9 H40A 3.4735 no 1_556
C9 H40B 3.0217 no 1_556
C11 H20A 3.5883 no 7_556
C11 H20B 3.4454 no 7_556
C12 H36B 3.0555 no 1_556
C12 H40A 3.4641 no 1_556
C13 H36B 3.2371 no 1_556
C13 H40A 3.1318 no 1_556
C14 H40A 2.9111 no 1_556
C15 H40A 3.0574 no 1_556
C15 H40B 3.2067 no 1_556
C16 H16A 3.5251 no 7_557
C16 H35B 3.5706 no 1_556
C16 H35B 3.5855 no 7_556
C16 H36B 3.3337 no 1_556
C17 H16A 3.5937 no 7_557
C17 H35B 3.4109 no 1_556
C20 H5 3.5984 no 6_546
C20 H11B 2.9909 no 7_556
C20 H17C 3.4558 no 4_554
C20 H32 3.2858 no 4_555
C20 H35B 3.5371 no 4_555
C20 H36A 3.1187 no 4_555
C21 H11A 3.1056 no 7_556
C21 H11B 3.4932 no 7_556
C21 H16B 3.1671 no 7_556
C21 H36A 3.4040 no 4_555
C22 H16B 3.1379 no 7_556
C29 H11A 2.9038 no 7_556
C29 H16B 3.1101 no 7_556
C29 H36A 2.8936 no 4_555
C32 H20C 3.2936 no 4_554
C33 H33A 3.5684 no 2_655
C33 H33B 3.4261 no 2_655
C33 H41 3.4242 no 4_555
C34 H34A 3.1926 no 3_655
C34 H41 3.2820 no 4_555
C35 H16A 3.4040 no 1_554
C35 H16B 3.3557 no 7_556
C35 H17C 3.5657 no 1_554
C35 H20C 3.3543 no 4_554
C36 H16A 3.5933 no 1_554
C36 H17C 3.4591 no 1_554
C36 H20A 3.4436 no 4_554
C37 H33B 3.0545 no 4_554
C37 H34A 3.5209 no 3_655
C37 H41 3.1324 no 2_654
C40 H24A 3.2727 no 1_554
C40 H32 3.4991 no 4_554
C40 H33B 3.4028 no 4_554
H2 F26 3.1960 no 1_556
H2 F27 2.6041 no 2_656
H2 F28 3.5526 no 1_556
H2 F42 2.9346 no 1_556
H2 F44 2.8652 no 2_656
H2 H17A 3.4887 no 7_557
H2 H17B 3.0213 no 7_557
H3 F26 3.0307 no 1_556
H3 F42 3.3227 no 1_556
H3 H3 2.9436 no 2_657
H4 O18 2.8676 no 4_565
H4 H24B 2.9954 no 4_565
H5 F26 3.0198 no 4_565
H5 O18 2.8154 no 4_565
H5 C20 3.5984 no 6_556
H5 H13 2.9128 no 6_556
H5 H17A 2.9882 no 6_556
H5 H20B 2.7043 no 6_556
H5 H24B 2.9155 no 4_565
H6 O30 3.1989 no 7_556
H6 H13 3.4234 no 6_556
H6 H20A 3.2124 no 7_556
H6 H20B 3.2933 no 6_556
H6 H20B 3.5811 no 7_556
H6 H20C 3.3900 no 6_556
H11A O30 2.6939 no 7_556
H11A N19 3.3888 no 7_556
H11A C21 3.1056 no 7_556
H11A C29 2.9038 no 7_556
H11A H17B 3.4447 no 7_557
H11A H20A 3.4552 no 7_556
H11A H35B 3.2868 no 7_556
H11B O30 3.1944 no 7_556
H11B N19 3.1094 no 7_556
H11B C20 2.9909 no 7_556
H11B C21 3.4932 no 7_556
H11B H20A 2.8723 no 7_556
H11B H20B 2.6113 no 7_556
H13 O30 3.5088 no 4_555
H13 C5 3.5837 no 6_546
H13 H5 2.9128 no 6_546
H13 H6 3.4234 no 6_546
H13 H36B 3.4413 no 1_556
H13 H40A 3.5434 no 1_556
H16A C16 3.5251 no 7_557
H16A C17 3.5937 no 7_557
H16A C35 3.4040 no 1_556
H16A C36 3.5933 no 1_556
H16A H16A 2.9541 no 7_557
H16A H16B 3.5195 no 7_557
H16A H17B 2.9087 no 7_557
H16A H35A 3.2496 no 1_556
H16A H35B 2.9334 no 1_556
H16A H35B 3.5156 no 7_556
H16A H36B 2.9459 no 1_556
H16B O23 3.0063 no 7_556
H16B N31 3.2792 no 7_556
H16B C21 3.1671 no 7_556
H16B C22 3.1379 no 7_556
H16B C29 3.1101 no 7_556
H16B C35 3.3557 no 7_556
H16B H16A 3.5195 no 7_557
H16B H31 3.4553 no 7_556
H16B H35A 3.0774 no 7_556
H16B H35B 2.8297 no 7_556
H17A F26 3.1706 no 7_556
H17A F42 3.4685 no 7_556
H17A O23 3.0452 no 7_556
H17A H2 3.4887 no 7_557
H17A H5 2.9882 no 6_546
H17B O8 3.1508 no 7_557
H17B C1 3.1283 no 7_557
H17B C2 3.1204 no 7_557
H17B C7 3.0744 no 7_557
H17B H2 3.0213 no 7_557
H17B H11A 3.4447 no 7_557
H17B H16A 2.9087 no 7_557
H17B H35A 3.3044 no 7_556
H17B H35B 3.4173 no 1_556
H17C C20 3.4558 no 4_555
H17C C35 3.5657 no 1_556
H17C C36 3.4591 no 1_556
H17C H20A 2.7702 no 4_555
H17C H20C 3.4414 no 4_555
H17C H35B 2.8512 no 1_556
H17C H36A 3.2317 no 1_556
H17C H36B 3.1003 no 1_556
H20A C11 3.5883 no 7_556
H20A C36 3.4436 no 4_555
H20A H6 3.2124 no 7_556
H20A H11A 3.4552 no 7_556
H20A H11B 2.8723 no 7_556
H20A H17C 2.7702 no 4_554
H20A H32 3.5214 no 4_555
H20A H35B 3.3241 no 4_555
H20A H36A 2.5997 no 4_555
H20B O18 2.9289 no 7_556
H20B C4 3.4431 no 6_546
H20B C5 2.8341 no 6_546
H20B C6 3.1955 no 6_546
H20B C9 3.4624 no 7_556
H20B C11 3.4454 no 7_556
H20B H5 2.7043 no 6_546
H20B H6 3.2933 no 6_546
H20B H6 3.5811 no 7_556
H20B H11B 2.6113 no 7_556
H20C O30 2.7009 no 4_555
H20C C32 3.2936 no 4_555
H20C C35 3.3543 no 4_555
H20C H6 3.3900 no 6_546
H20C H17C 3.4414 no 4_554
H20C H32 2.5479 no 4_555
H20C H35B 2.8699 no 4_555
H20C H36A 2.9698 no 4_555
H24A O39 3.4375 no 2_655
H24A O41 2.2398 no 1_556
H24A C40 3.2727 no 1_556
H24A H40B 3.2483 no 1_556
H24A H41 2.6389 no 1_556
H24B O41 3.4993 no 1_556
H24B C5 3.5632 no 4_564
H24B H4 2.9954 no 4_564
H24B H5 2.9155 no 4_564
H31 H16B 3.4553 no 7_556
H31 H34B 3.4284 no 4_555
H32 O41 3.5397 no 4_555
H32 N19 3.4947 no 4_554
H32 C20 3.2858 no 4_554
H32 C40 3.4991 no 4_555
H32 H20A 3.5214 no 4_554
H32 H20C 2.5479 no 4_554
H32 H40A 2.8837 no 4_555
H33A F28 3.3974 no 2_655
H33A F43 2.9437 no 2_655
H33A C33 3.5684 no 2_655
H33A H33A 3.0169 no 2_655
H33A H33B 3.2776 no 2_655
H33B O39 3.3238 no 3_655
H33B O39 2.8236 no 4_555
H33B O41 3.2065 no 4_555
H33B C33 3.4261 no 2_655
H33B C37 3.0545 no 4_555
H33B C40 3.4028 no 4_555
H33B H33A 3.2776 no 2_655
H33B H33B 2.9208 no 2_655
H33B H34A 3.0550 no 2_655
H33B H40A 3.4098 no 4_555
H33B H41 2.7885 no 4_555
H34A F43 3.2345 no 2_655
H34A O39 2.6501 no 3_655
H34A C34 3.1926 no 3_655
H34A C37 3.5209 no 3_655
H34A H33B 3.0550 no 2_655
H34A H34A 2.4701 no 3_655
H34A H34B 3.1287 no 3_655
H34A H41 3.3607 no 4_555
H34B O39 2.8958 no 3_655
H34B O41 2.8386 no 4_555
H34B H31 3.4284 no 4_554
H34B H34A 3.1287 no 3_655
H34B H41 2.6674 no 4_555
H35A O8 2.7970 no 1_554
H35A H16A 3.2496 no 1_554
H35A H16B 3.0774 no 7_556
H35A H17B 3.3044 no 7_556
H35B C16 3.5706 no 1_554
H35B C16 3.5855 no 7_556
H35B C17 3.4109 no 1_554
H35B C20 3.5371 no 4_554
H35B H11A 3.2868 no 7_556
H35B H16A 2.9334 no 1_554
H35B H16A 3.5156 no 7_556
H35B H16B 2.8297 no 7_556
H35B H17B 3.4173 no 1_554
H35B H17C 2.8512 no 1_554
H35B H20A 3.3241 no 4_554
H35B H20C 2.8699 no 4_554
H36A O30 2.7002 no 4_554
H36A N19 3.5085 no 4_554
H36A N31 3.5208 no 4_554
H36A C20 3.1187 no 4_554
H36A C21 3.4040 no 4_554
H36A C29 2.8936 no 4_554
H36A H17C 3.2317 no 1_554
H36A H20A 2.5997 no 4_554
H36A H20C 2.9698 no 4_554
H36B O8 2.7456 no 1_554
H36B N10 3.5432 no 1_554
H36B C12 3.0555 no 1_554
H36B C13 3.2371 no 1_554
H36B C16 3.3337 no 1_554
H36B H13 3.4413 no 1_554
H36B H16A 2.9459 no 1_554
H36B H17C 3.1003 no 1_554
H40A N19 3.4467 no 1_554
H40A C9 3.4735 no 1_554
H40A C12 3.4641 no 1_554
H40A C13 3.1318 no 1_554
H40A C14 2.9111 no 1_554
H40A C15 3.0574 no 1_554
H40A H13 3.5434 no 1_554
H40A H32 2.8837 no 4_554
H40A H33B 3.4098 no 4_554
H40B O8 2.5891 no 1_554
H40B O18 3.4414 no 1_554
H40B N10 3.2430 no 1_554
H40B C7 3.4022 no 1_554
H40B C9 3.0217 no 1_554
H40B C15 3.2067 no 1_554
H40B H24A 3.2483 no 1_554
H41 O39 2.0712 no 2_654
H41 O41 3.2376 no 2_654
H41 C33 3.4242 no 4_554
H41 C34 3.2820 no 4_554
H41 C37 3.1324 no 2_654
H41 H24A 2.6389 no 1_554
H41 H33B 2.7885 no 4_554
H41 H34A 3.3607 no 4_554
H41 H34B 2.6674 no 4_554
H41 H41 2.5242 no 2_654

loop_
_geom_hbond_atom_site_label_D
_geom_hbond_atom_site_label_H
_geom_hbond_atom_site_label_A
_geom_hbond_site_symmetry_A
_geom_hbond_distance_DA
_geom_hbond_distance_DH
_geom_hbond_distance_HA
_geom_hbond_angle_DHA
_geom_hbond_publ_flag
O41 H41 O39 . 2.656(4) 0.820 2.187 116.4 no
O41 H41 O39 2_654 2.774(5) 0.820 2.071 143.6 no
N31 H31 O23 . 2.817(3) 0.860 2.234 125.0 no

loop_
_geom_torsion_atom_site_label_1
_geom_torsion_atom_site_label_2
_geom_torsion_atom_site_label_3
_geom_torsion_atom_site_label_4
_geom_torsion
_geom_torsion_publ_flag
C22 O23 C24 C25 159.4(2) no
C24 O23 C22 C15 55.0(3) no
C24 O23 C22 C21 -129.3(3) no
C9 N10 C11 C7 -89.2(3) no
C11 N10 C9 O18 -1.8(3) no
C11 N10 C9 C15 178.47(18) no
C9 N10 C12 C13 -2.5(4) no
C9 N10 C12 C16 177.90(18) no
C12 N10 C9 O18 -179.2(2) no
C12 N10 C9 C15 1.0(3) no
C11 N10 C12 C13 -179.7(2) no
C11 N10 C12 C16 0.7(3) no
C12 N10 C11 C7 88.3(3) no
C20 N19 C14 C13 -1.1(3) no
C20 N19 C14 C15 177.72(17) no
C14 N19 C21 C22 -1.0(2) no
C14 N19 C21 C29 -174.86(16) no
C21 N19 C14 C13 -176.99(17) no
C21 N19 C14 C15 1.9(2) no
C20 N19 C21 C22 -176.57(18) no
C20 N19 C21 C29 9.6(3) no
C29 N31 C32 C33 -151.4(2) no
C29 N31 C32 C35 86.8(3) no
C32 N31 C29 O30 9.0(4) no
C32 N31 C29 C21 -170.18(19) no
C34 N38 C36 C35 52.4(3) no
C36 N38 C34 C33 -53.8(3) no
C34 N38 C37 O39 -7.5(4) no
C34 N38 C37 C40 170.0(2) no
C37 N38 C34 C33 140.4(3) no
C36 N38 C37 O39 -172.0(3) no
C36 N38 C37 C40 5.5(4) no
C37 N38 C36 C35 -142.4(3) no
C2 C1 C6 C5 3.1(6) no
C6 C1 C2 C3 -2.8(6) no
C2 C1 C7 O8 -7.9(5) no
C2 C1 C7 C11 169.6(3) no
C7 C1 C2 C3 -179.1(3) no
C6 C1 C7 O8 175.9(4) no
C6 C1 C7 C11 -6.6(5) no
C7 C1 C6 C5 179.3(3) no
C1 C2 C3 C4 0.5(8) no
C2 C3 C4 C5 1.4(9) no
C3 C4 C5 C6 -1.1(9) no
C4 C5 C6 C1 -1.3(8) no
O8 C7 C11 N10 -17.4(4) no
C1 C7 C11 N10 165.1(3) no
O18 C9 C15 C14 -177.6(2) no
O18 C9 C15 C22 1.2(4) no
N10 C9 C15 C14 2.1(3) no
N10 C9 C15 C22 -179.08(19) no
N10 C12 C13 C14 0.7(4) no
N10 C12 C16 C17 -178.28(19) no
C13 C12 C16 C17 2.1(4) no
C16 C12 C13 C14 -179.7(2) no
C12 C13 C14 N19 -178.81(19) no
C12 C13 C14 C15 2.5(3) no
N19 C14 C15 C9 177.09(16) no
N19 C14 C15 C22 -2.0(3) no
C13 C14 C15 C9 -4.0(3) no
C13 C14 C15 C22 176.96(18) no
C9 C15 C22 O23 -1.4(4) no
C9 C15 C22 C21 -177.6(3) no
C14 C15 C22 O23 177.51(18) no
C14 C15 C22 C21 1.4(3) no
N19 C21 C22 O23 -176.63(17) no
N19 C21 C22 C15 -0.2(3) no
N19 C21 C29 O30 15.6(3) no
N19 C21 C29 N31 -165.17(17) no
C22 C21 C29 O30 -156.8(2) no
C22 C21 C29 N31 22.4(3) no
C29 C21 C22 O23 -3.3(4) no
C29 C21 C22 C15 173.11(18) no
O23 C24 C25 F26 76.2(4) no
O23 C24 C25 F27 -178.6(5) no
O23 C24 C25 F28 -30.0(6) no
O23 C24 C25 F42 42.6(7) no
O23 C24 C25 F43 -75.5(4) no
O23 C24 C25 F44 179.8(3) no
N31 C32 C33 C34 -179.3(2) no
N31 C32 C35 C36 178.30(18) no
C33 C32 C35 C36 55.7(3) no
C35 C32 C33 C34 -56.4(3) no
C32 C33 C34 N38 55.2(4) no
C32 C35 C36 N38 -53.2(3) no
O39 C37 C40 O41 13.6(5) no
N38 C37 C40 O41 -164.0(3) no

loop_
_platon_squeeze_void_nr
_platon_squeeze_void_average_x
_platon_squeeze_void_average_y
_platon_squeeze_void_average_z
_platon_squeeze_void_volume
_platon_squeeze_void_count_electrons
_platon_squeeze_void_content
1 0.000 0.125 0.250 112 1 ' '
2 0.500 0.625 0.250 112 1 ' '
3 0.000 0.875 0.750 112 1 ' '
4 0.500 0.375 0.750 112 1 ' '
